data_1564686
loop_
_publ_author_name
'Fan, Yunhao'
'Han, Mengmeng'
'Huang, Arui'
'Liao, Qiuyan'
'Tu, Jin'
'Liu, Xiuxing'
'Huang, Bohan'
'Li, Qianqian'
'Li, Zhen'

_publ_section_title
;
 Multi-photoresponsive triphenylethylene derivatives with photochromism,
 photodeformation and room temperature phosphorescence.
;
_journal_issue 1
_journal_name_full 'Materials horizons'
_journal_page_first 368
_journal_page_last 375
_journal_paper_doi 10.1039/d1mh01207j
_journal_volume 9
_journal_year 2022
_chemical_formula_moiety 'C21 H14 Br F3'
_chemical_formula_sum 'C21 H14 Br F3'
_chemical_formula_weight 403.23
_space_group_crystal_system monoclinic
_space_group_IT_number 14
_space_group_name_Hall '-P 2ybc'
_space_group_name_H-M_alt 'P 1 21/c 1'
_atom_sites_solution_hydrogens geom
_atom_sites_solution_primary direct
_audit_creation_date 2021-05-29
_audit_creation_method
;
Olex2 1.3
(compiled 2020.11.12 svn.r5f609507 for OlexSys, GUI svn.r6272)
;
_audit_update_record
;
2021-07-06 deposited with the CCDC.	2021-09-06 downloaded from the CCDC.
;
_cell_angle_alpha 90
_cell_angle_beta 99.786(6)
_cell_angle_gamma 90
_cell_formula_units_Z 4
_cell_length_a 13.672(5)
_cell_length_b 7.976(3)
_cell_length_c 16.909(6)
_cell_measurement_reflns_used 4760
_cell_measurement_temperature 296.15
_cell_measurement_theta_max 24.92
_cell_measurement_theta_min 2.65
_cell_volume 1817.1(12)
_computing_cell_refinement 'SAINT v7.68A (Bruker, 2009)'
_computing_data_reduction 'SAINT v7.68A (Bruker, 2009)'
_computing_molecular_graphics 'Olex2 1.3 (Dolomanov et al., 2009)'
_computing_publication_material 'Olex2 1.3 (Dolomanov et al., 2009)'
_computing_structure_refinement 'SHELXL 2018/3 (Sheldrick, 2015)'
_computing_structure_solution 'SHELXS  (Sheldrick, 2008)'
_diffrn_ambient_temperature 296.15
_diffrn_measured_fraction_theta_full 0.998
_diffrn_measured_fraction_theta_max 0.934
_diffrn_measurement_device_type 'Bruker APEX-II CCD'
_diffrn_measurement_method '\f and \w scans'
_diffrn_radiation_monochromator graphite
_diffrn_radiation_type MoK\a
_diffrn_radiation_wavelength 0.71073
_diffrn_reflns_av_R_equivalents 0.0694
_diffrn_reflns_av_unetI/netI 0.0817
_diffrn_reflns_Laue_measured_fraction_full 0.998
_diffrn_reflns_Laue_measured_fraction_max 0.934
_diffrn_reflns_limit_h_max 19
_diffrn_reflns_limit_h_min -19
_diffrn_reflns_limit_k_max 11
_diffrn_reflns_limit_k_min -11
_diffrn_reflns_limit_l_max 25
_diffrn_reflns_limit_l_min -23
_diffrn_reflns_number 18198
_diffrn_reflns_point_group_measured_fraction_full 0.998
_diffrn_reflns_point_group_measured_fraction_max 0.934
_diffrn_reflns_theta_full 25.242
_diffrn_reflns_theta_max 31.898
_diffrn_reflns_theta_min 1.511
_diffrn_source_current 0.0
_diffrn_source_power 0.0
_diffrn_source_voltage 0.0
_diffrn_standards_number 0
_exptl_absorpt_coefficient_mu 2.291
_exptl_absorpt_correction_T_max 0.7463
_exptl_absorpt_correction_T_min 0.4776
_exptl_absorpt_correction_type none
_exptl_absorpt_process_details 'SADABS-2008/1 (Bruker,2008)'
_exptl_crystal_colour 'clear light colourless'
_exptl_crystal_colour_lustre clear
_exptl_crystal_colour_modifier light
_exptl_crystal_colour_primary colourless
_exptl_crystal_density_diffrn 1.474
_exptl_crystal_description needle
_exptl_crystal_F_000 808
_exptl_crystal_size_max 0.1
_exptl_crystal_size_mid 0.04
_exptl_crystal_size_min 0.02
_refine_diff_density_max 1.324
_refine_diff_density_min -0.439
_refine_diff_density_rms 0.075
_refine_ls_extinction_method none
_refine_ls_goodness_of_fit_ref 1.029
_refine_ls_hydrogen_treatment constr
_refine_ls_matrix_type full
_refine_ls_number_parameters 254
_refine_ls_number_reflns 5840
_refine_ls_number_restraints 39
_refine_ls_restrained_S_all 1.040
_refine_ls_R_factor_all 0.1680
_refine_ls_R_factor_gt 0.0743
_refine_ls_shift/su_max 0.000
_refine_ls_shift/su_mean 0.000
_refine_ls_structure_factor_coef Fsqd
_refine_ls_weighting_details 'w=1/[\s^2^(Fo^2^)+(0.0895P)^2^+0.8164P] where P=(Fo^2^+2Fc^2^)/3'
_refine_ls_weighting_scheme calc
_refine_ls_wR_factor_gt 0.1737
_refine_ls_wR_factor_ref 0.2098
_reflns_Friedel_coverage 0.000
_reflns_number_gt 2735
_reflns_number_total 5840
_reflns_threshold_expression 'I > 2\s(I)'
_cod_data_source_file d1mh01207j2.cif
_cod_data_source_block mo_210529a_0m
_cod_depositor_comments 'Adding full bibliography for 1564683--1564688.cif.'
_cod_original_cell_volume 1817.0(11)
_cod_database_code 1564686
_shelx_shelxl_version_number 2018/3
_shelx_space_group_comment
;
The symmetry employed for this shelxl refinement is uniquely defined
by the following loop, which should always be used as a source of
symmetry information in preference to the above space-group names.
They are only intended as comments.
;
_shelx_estimated_absorpt_t_max 0.956
_shelx_estimated_absorpt_t_min 0.803
_olex2_refinement_description
;
1. Fixed Uiso
 At 1.2 times of:
  All C(H) groups
2. Restrained distances
 C21-F5 \\sim C21-F2
 with sigma of 0.02
 C21-F4 \\sim C21-F1
 with sigma of 0.02
 C21-F6 \\sim C21-F3
 with sigma of 0.02
3. Uiso/Uaniso restraints and constraints
Uanis(F2) \\sim Ueq, Uanis(F4) \\sim Ueq, Uanis(F1) \\sim Ueq, Uanis(F3) \\sim
Ueq, Uanis(F6) \\sim Ueq, Uanis(F5) \\sim Ueq: with sigma of 0.01 and sigma for
terminal atoms of 0.02
4. Others
 Sof(F1)=Sof(F2)=Sof(F3)=1-FVAR(1)
 Sof(F4)=Sof(F5)=Sof(F6)=FVAR(1)
5.a Aromatic/amide H refined with riding coordinates:
 C2(H2), C3(H3), C4(H4), C5(H5), C6(H6), C9(H9), C10(H10), C12(H12), C13(H13),
 C16(H16), C17(H17), C18(H18), C19(H19), C20(H20)
;
_olex2_submission_special_instructions 'No special instructions were received'

loop_
_space_group_symop_operation_xyz
'x, y, z'
'-x, y+1/2, -z+1/2'
'-x, -y, -z'
'x, -y-1/2, z-1/2'

loop_
_atom_site_label
_atom_site_type_symbol
_atom_site_fract_x
_atom_site_fract_y
_atom_site_fract_z
_atom_site_U_iso_or_equiv
_atom_site_adp_type
_atom_site_occupancy
_atom_site_site_symmetry_order
_atom_site_calc_flag
_atom_site_refinement_flags_posn
_atom_site_refinement_flags_adp
_atom_site_refinement_flags_occupancy
_atom_site_disorder_assembly
_atom_site_disorder_group
Br1 Br 0.01917(4) 0.11988(7) 0.11409(3) 0.0809(3) Uani 1 1 d . . . . .
C1 C -0.3341(3) -0.4538(5) 0.1843(2) 0.0476(8) Uani 1 1 d . . . . .
C2 C -0.2963(3) -0.5630(6) 0.2447(2) 0.0628(11) Uani 1 1 d . . . . .
H2 H -0.247211 -0.639152 0.237154 0.075 Uiso 1 1 calc R U . . .
C3 C -0.3313(4) -0.5596(6) 0.3170(3) 0.0666(11) Uani 1 1 d . . . . .
H3 H -0.303533 -0.630043 0.358582 0.080 Uiso 1 1 calc R U . . .
C4 C -0.4065(4) -0.4533(6) 0.3274(3) 0.0663(12) Uani 1 1 d . . . . .
H4 H -0.431841 -0.454484 0.375087 0.080 Uiso 1 1 calc R U . . .
C5 C -0.4441(4) -0.3450(6) 0.2669(3) 0.0684(12) Uani 1 1 d . . . . .
H5 H -0.494796 -0.271600 0.274038 0.082 Uiso 1 1 calc R U . . .
C6 C -0.4083(3) -0.3435(6) 0.1965(2) 0.0595(10) Uani 1 1 d . . . . .
H6 H -0.433802 -0.267936 0.156393 0.071 Uiso 1 1 calc R U . . .
C7 C -0.2903(3) -0.4420(5) 0.1091(2) 0.0452(8) Uani 1 1 d . . . . .
C8 C -0.2177(2) -0.3038(5) 0.1083(2) 0.0433(8) Uani 1 1 d . . . . .
C9 C -0.2263(3) -0.1835(5) 0.0478(2) 0.0549(9) Uani 1 1 d . . . . .
H9 H -0.278981 -0.189626 0.005156 0.066 Uiso 1 1 calc R U . . .
C10 C -0.1585(3) -0.0562(5) 0.0501(2) 0.0576(10) Uani 1 1 d . . . . .
H10 H -0.166019 0.025183 0.010087 0.069 Uiso 1 1 calc R U . . .
C11 C -0.0786(3) -0.0500(5) 0.1126(2) 0.0487(8) Uani 1 1 d . . . . .
C12 C -0.0680(3) -0.1669(5) 0.1723(2) 0.0523(9) Uani 1 1 d . . . . .
H12 H -0.014017 -0.162114 0.213913 0.063 Uiso 1 1 calc R U . . .
C13 C -0.1373(3) -0.2912(5) 0.1708(2) 0.0524(9) Uani 1 1 d . . . . .
H13 H -0.130568 -0.368871 0.212428 0.063 Uiso 1 1 calc R U . . .
C14 C -0.3120(3) -0.5482(5) 0.0470(2) 0.0449(8) Uani 1 1 d . . . . .
C15 C -0.2582(3) -0.5425(4) -0.0242(2) 0.0424(8) Uani 1 1 d . . . . .
C16 C -0.3055(4) -0.4949(6) -0.0996(2) 0.0645(11) Uani 1 1 d . . . . .
H16 H -0.372301 -0.465831 -0.107957 0.077 Uiso 1 1 calc R U . . .
C17 C -0.2528(5) -0.4908(7) -0.1625(3) 0.0861(16) Uani 1 1 d . . . . .
H17 H -0.283553 -0.455044 -0.212946 0.103 Uiso 1 1 calc R U . . .
C18 C -0.1545(4) -0.5398(6) -0.1502(3) 0.0733(14) Uani 1 1 d . . . . .
H18 H -0.119555 -0.538871 -0.192861 0.088 Uiso 1 1 calc R U . . .
C19 C -0.1090(4) -0.5890(6) -0.0772(3) 0.0743(14) Uani 1 1 d . . . . .
H19 H -0.042943 -0.622465 -0.069476 0.089 Uiso 1 1 calc R U . . .
C20 C -0.1605(3) -0.5898(5) -0.0131(3) 0.0550(10) Uani 1 1 d . . . . .
H20 H -0.128521 -0.622597 0.037476 0.066 Uiso 1 1 calc R U . . .
C21 C -0.3846(3) -0.6899(5) 0.0465(2) 0.0550(10) Uani 1 1 d D . . . .
F1 F -0.3749(17) -0.8069(18) -0.0038(12) 0.080(5) Uani 0.31(2) 1 d D U P A 2
F2 F -0.4791(9) -0.654(3) 0.034(2) 0.128(8) Uani 0.31(2) 1 d D U P A 2
F3 F -0.3764(18) -0.788(3) 0.1100(7) 0.106(7) Uani 0.31(2) 1 d D U P A 2
F4 F -0.4207(10) -0.7393(19) -0.0266(4) 0.115(4) Uani 0.69(2) 1 d D U P A 1
F5 F -0.4605(6) -0.6544(9) 0.0795(6) 0.087(3) Uani 0.69(2) 1 d D U P A 1
F6 F -0.3425(7) -0.8178(9) 0.0866(9) 0.128(4) Uani 0.69(2) 1 d D U P A 1

loop_
_atom_site_aniso_label
_atom_site_aniso_U_11
_atom_site_aniso_U_22
_atom_site_aniso_U_33
_atom_site_aniso_U_23
_atom_site_aniso_U_13
_atom_site_aniso_U_12
Br1 0.0835(4) 0.0809(4) 0.0727(4) 0.0015(2) -0.0024(3) -0.0281(2)
C1 0.053(2) 0.057(2) 0.0351(18) -0.0009(16) 0.0132(15) 0.0006(17)
C2 0.073(3) 0.066(2) 0.053(2) 0.012(2) 0.023(2) 0.013(2)
C3 0.086(3) 0.073(3) 0.045(2) 0.013(2) 0.021(2) 0.000(2)
C4 0.087(3) 0.074(3) 0.044(2) -0.013(2) 0.030(2) -0.010(2)
C5 0.073(3) 0.079(3) 0.059(3) -0.011(2) 0.028(2) 0.012(2)
C6 0.061(3) 0.071(3) 0.049(2) 0.0039(19) 0.0159(19) 0.014(2)
C7 0.045(2) 0.055(2) 0.0364(18) 0.0027(16) 0.0113(14) 0.0083(16)
C8 0.0425(19) 0.050(2) 0.0387(18) -0.0018(16) 0.0114(15) 0.0064(15)
C9 0.056(2) 0.053(2) 0.049(2) 0.0050(18) -0.0109(17) 0.0004(17)
C10 0.072(3) 0.053(2) 0.044(2) 0.0094(18) -0.0036(18) -0.0022(19)
C11 0.053(2) 0.054(2) 0.0410(19) -0.0093(17) 0.0107(16) 0.0040(16)
C12 0.048(2) 0.071(3) 0.0367(19) -0.0036(17) 0.0025(15) 0.0050(18)
C13 0.054(2) 0.067(2) 0.0365(19) 0.0101(17) 0.0080(16) 0.0023(18)
C14 0.048(2) 0.051(2) 0.0386(19) -0.0038(16) 0.0134(15) 0.0088(15)
C15 0.048(2) 0.0416(18) 0.0408(18) -0.0045(15) 0.0174(15) 0.0010(14)
C16 0.077(3) 0.076(3) 0.045(2) 0.004(2) 0.022(2) 0.017(2)
C17 0.131(5) 0.086(4) 0.048(3) 0.015(2) 0.032(3) 0.012(3)
C18 0.095(4) 0.071(3) 0.068(3) -0.005(2) 0.054(3) -0.011(3)
C19 0.069(3) 0.079(3) 0.085(4) -0.020(3) 0.041(3) -0.009(2)
C20 0.054(2) 0.058(2) 0.055(2) -0.0071(18) 0.0161(18) -0.0008(17)
C21 0.060(3) 0.061(2) 0.049(2) -0.007(2) 0.0236(19) -0.0034(19)
F1 0.118(11) 0.065(7) 0.072(9) -0.034(6) 0.059(8) -0.033(6)
F2 0.052(6) 0.112(10) 0.212(19) -0.012(12) -0.001(10) 0.007(6)
F3 0.145(15) 0.128(13) 0.045(6) 0.021(6) 0.019(7) -0.053(10)
F4 0.139(7) 0.153(8) 0.060(3) -0.037(4) 0.035(4) -0.092(6)
F5 0.069(4) 0.099(4) 0.109(5) -0.040(4) 0.060(3) -0.034(3)
F6 0.106(5) 0.056(3) 0.217(11) 0.027(5) 0.019(6) -0.001(3)

loop_
_atom_type_symbol
_atom_type_description
_atom_type_scat_dispersion_real
_atom_type_scat_dispersion_imag
_atom_type_scat_source
C C 0.0033 0.0016 'International Tables Vol C Tables 4.2.6.8 and 6.1.1.4'
H H 0.0000 0.0000 'International Tables Vol C Tables 4.2.6.8 and 6.1.1.4'
Br Br -0.2901 2.4595 'International Tables Vol C Tables 4.2.6.8 and 6.1.1.4'
F F 0.0171 0.0103 'International Tables Vol C Tables 4.2.6.8 and 6.1.1.4'

loop_
_geom_angle_atom_site_label_1
_geom_angle_atom_site_label_2
_geom_angle_atom_site_label_3
_geom_angle
_geom_angle_site_symmetry_1
_geom_angle_site_symmetry_3
_geom_angle_publ_flag
C2 C1 C6 119.0(3) . . ?
C2 C1 C7 121.1(3) . . ?
C6 C1 C7 119.7(3) . . ?
C1 C2 H2 120.0 . . ?
C1 C2 C3 120.0(4) . . ?
C3 C2 H2 120.0 . . ?
C2 C3 H3 119.8 . . ?
C4 C3 C2 120.4(4) . . ?
C4 C3 H3 119.8 . . ?
C3 C4 H4 120.3 . . ?
C3 C4 C5 119.3(4) . . ?
C5 C4 H4 120.3 . . ?
C4 C5 H5 119.6 . . ?
C6 C5 C4 120.8(4) . . ?
C6 C5 H5 119.6 . . ?
C1 C6 H6 119.8 . . ?
C5 C6 C1 120.4(4) . . ?
C5 C6 H6 119.8 . . ?
C8 C7 C1 114.7(3) . . ?
C14 C7 C1 123.9(3) . . ?
C14 C7 C8 121.4(3) . . ?
C9 C8 C7 123.0(3) . . ?
C13 C8 C7 119.3(3) . . ?
C13 C8 C9 117.7(3) . . ?
C8 C9 H9 119.4 . . ?
C10 C9 C8 121.2(3) . . ?
C10 C9 H9 119.4 . . ?
C9 C10 H10 120.4 . . ?
C9 C10 C11 119.3(4) . . ?
C11 C10 H10 120.4 . . ?
C10 C11 Br1 119.8(3) . . ?
C12 C11 Br1 119.5(3) . . ?
C12 C11 C10 120.7(4) . . ?
C11 C12 H12 120.1 . . ?
C11 C12 C13 119.7(3) . . ?
C13 C12 H12 120.1 . . ?
C8 C13 H13 119.3 . . ?
C12 C13 C8 121.4(3) . . ?
C12 C13 H13 119.3 . . ?
C7 C14 C15 122.0(3) . . ?
C7 C14 C21 122.5(3) . . ?
C21 C14 C15 115.3(3) . . ?
C16 C15 C14 121.9(3) . . ?
C20 C15 C14 118.5(3) . . ?
C20 C15 C16 119.6(3) . . ?
C15 C16 H16 120.2 . . ?
C15 C16 C17 119.6(4) . . ?
C17 C16 H16 120.2 . . ?
C16 C17 H17 120.0 . . ?
C18 C17 C16 119.9(5) . . ?
C18 C17 H17 120.0 . . ?
C17 C18 H18 119.8 . . ?
C19 C18 C17 120.4(4) . . ?
C19 C18 H18 119.8 . . ?
C18 C19 H19 119.9 . . ?
C18 C19 C20 120.1(5) . . ?
C20 C19 H19 119.9 . . ?
C15 C20 C19 120.3(4) . . ?
C15 C20 H20 119.8 . . ?
C19 C20 H20 119.8 . . ?
F1 C21 C14 114.0(7) . . ?
F1 C21 F2 105.3(12) . . ?
F1 C21 F3 96.1(10) . . ?
F2 C21 C14 118.1(10) . . ?
F2 C21 F3 101.9(13) . . ?
F3 C21 C14 118.4(9) . . ?
F4 C21 C14 111.9(5) . . ?
F5 C21 C14 114.3(4) . . ?
F5 C21 F4 105.8(6) . . ?
F5 C21 F6 105.3(6) . . ?
F6 C21 C14 110.6(5) . . ?
F6 C21 F4 108.5(7) . . ?

loop_
_geom_bond_atom_site_label_1
_geom_bond_atom_site_label_2
_geom_bond_distance
_geom_bond_site_symmetry_2
_geom_bond_publ_flag
Br1 C11 1.900(4) . ?
C1 C2 1.375(6) . ?
C1 C6 1.384(5) . ?
C1 C7 1.498(5) . ?
C2 H2 0.9300 . ?
C2 C3 1.386(6) . ?
C3 H3 0.9300 . ?
C3 C4 1.366(7) . ?
C4 H4 0.9300 . ?
C4 C5 1.370(7) . ?
C5 H5 0.9300 . ?
C5 C6 1.363(6) . ?
C6 H6 0.9300 . ?
C7 C8 1.485(5) . ?
C7 C14 1.342(5) . ?
C8 C9 1.393(5) . ?
C8 C13 1.393(5) . ?
C9 H9 0.9300 . ?
C9 C10 1.371(6) . ?
C10 H10 0.9300 . ?
C10 C11 1.386(5) . ?
C11 C12 1.364(6) . ?
C12 H12 0.9300 . ?
C12 C13 1.368(5) . ?
C13 H13 0.9300 . ?
C14 C15 1.514(4) . ?
C14 C21 1.504(6) . ?
C15 C16 1.381(6) . ?
C15 C20 1.370(5) . ?
C16 H16 0.9300 . ?
C16 C17 1.382(6) . ?
C17 H17 0.9300 . ?
C17 C18 1.381(8) . ?
C18 H18 0.9300 . ?
C18 C19 1.344(7) . ?
C19 H19 0.9300 . ?
C19 C20 1.388(6) . ?
C20 H20 0.9300 . ?
C21 F1 1.285(11) . ?
C21 F2 1.306(12) . ?
C21 F3 1.315(12) . ?
C21 F4 1.311(7) . ?
C21 F5 1.291(6) . ?
C21 F6 1.303(8) . ?

loop_
_geom_torsion_atom_site_label_1
_geom_torsion_atom_site_label_2
_geom_torsion_atom_site_label_3
_geom_torsion_atom_site_label_4
_geom_torsion
_geom_torsion_site_symmetry_1
_geom_torsion_site_symmetry_2
_geom_torsion_site_symmetry_3
_geom_torsion_site_symmetry_4
_geom_torsion_publ_flag
Br1 C11 C12 C13 -178.9(3) . . . . ?
C1 C2 C3 C4 2.9(7) . . . . ?
C1 C7 C8 C9 -125.6(4) . . . . ?
C1 C7 C8 C13 53.9(4) . . . . ?
C1 C7 C14 C15 -173.6(3) . . . . ?
C1 C7 C14 C21 1.0(6) . . . . ?
C2 C1 C6 C5 -0.9(7) . . . . ?
C2 C1 C7 C8 -96.9(4) . . . . ?
C2 C1 C7 C14 81.8(5) . . . . ?
C2 C3 C4 C5 -2.7(7) . . . . ?
C3 C4 C5 C6 0.7(7) . . . . ?
C4 C5 C6 C1 1.1(7) . . . . ?
C6 C1 C2 C3 -1.1(7) . . . . ?
C6 C1 C7 C8 77.6(4) . . . . ?
C6 C1 C7 C14 -103.7(5) . . . . ?
C7 C1 C2 C3 173.4(4) . . . . ?
C7 C1 C6 C5 -175.5(4) . . . . ?
C7 C8 C9 C10 178.9(4) . . . . ?
C7 C8 C13 C12 179.4(3) . . . . ?
C7 C14 C15 C16 -112.5(5) . . . . ?
C7 C14 C15 C20 69.0(5) . . . . ?
C7 C14 C21 F1 -159.9(14) . . . . ?
C7 C14 C21 F2 76(2) . . . . ?
C7 C14 C21 F3 -48.0(14) . . . . ?
C7 C14 C21 F4 157.7(9) . . . . ?
C7 C14 C21 F5 37.4(8) . . . . ?
C7 C14 C21 F6 -81.2(9) . . . . ?
C8 C7 C14 C15 5.0(5) . . . . ?
C8 C7 C14 C21 179.6(3) . . . . ?
C8 C9 C10 C11 1.8(6) . . . . ?
C9 C8 C13 C12 -1.1(5) . . . . ?
C9 C10 C11 Br1 177.3(3) . . . . ?
C9 C10 C11 C12 -1.3(6) . . . . ?
C10 C11 C12 C13 -0.3(6) . . . . ?
C11 C12 C13 C8 1.6(6) . . . . ?
C13 C8 C9 C10 -0.6(6) . . . . ?
C14 C7 C8 C9 55.7(5) . . . . ?
C14 C7 C8 C13 -124.8(4) . . . . ?
C14 C15 C16 C17 179.6(4) . . . . ?
C14 C15 C20 C19 179.0(4) . . . . ?
C15 C14 C21 F1 15.0(15) . . . . ?
C15 C14 C21 F2 -109(2) . . . . ?
C15 C14 C21 F3 126.9(13) . . . . ?
C15 C14 C21 F4 -27.4(10) . . . . ?
C15 C14 C21 F5 -147.7(6) . . . . ?
C15 C14 C21 F6 93.7(8) . . . . ?
C15 C16 C17 C18 2.3(8) . . . . ?
C16 C15 C20 C19 0.4(6) . . . . ?
C16 C17 C18 C19 -1.1(8) . . . . ?
C17 C18 C19 C20 -0.4(7) . . . . ?
C18 C19 C20 C15 0.8(7) . . . . ?
C20 C15 C16 C17 -1.9(6) . . . . ?
C21 C14 C15 C16 72.6(5) . . . . ?
C21 C14 C15 C20 -105.9(4) . . . . ?
